data_5900015
_journal_name_full 'J. Am. Chem. Soc.'
_journal_page_first 2008
_journal_paper_doi 10.1021/ja01865a029
_journal_volume 62
_journal_year 1940
_chemical_formula_sum 'C2 H5 N O'
_chemical_name_systematic Acetamide
_space_group_crystal_system trigonal
_space_group_IT_number 161
_space_group_name_Hall 'R 3 -2"c'
_space_group_name_H-M_alt 'R 3 c :H'
_cell_angle_alpha 90
_cell_angle_beta 90
_cell_angle_gamma 120
_cell_formula_units_Z 18
_cell_length_a 11.44
_cell_length_b 11.44
_cell_length_c 13.49
_cod_data_source_file 016_acetamide.cif
_cod_data_source_block acetamide
_cod_database_code 5900015

loop_
_space_group_symop_id
_space_group_symop_operation_xyz
1 x,y,z
2 -y,x-y,z
3 -x+y,-x,z
4 -y,-x,z+1/2
5 x,x-y,z+1/2
6 -x+y,y,z+1/2
7 x+2/3,y+1/3,z+1/3
8 -y+2/3,x-y+1/3,z+1/3
9 -x+y+2/3,-x+1/3,z+1/3
10 -y+2/3,-x+1/3,z+5/6
11 x+2/3,x-y+1/3,z+5/6
12 -x+y+2/3,y+1/3,z+5/6
13 x+1/3,y+2/3,z+2/3
14 -y+1/3,x-y+2/3,z+2/3
15 -x+y+1/3,-x+2/3,z+2/3
16 -y+1/3,-x+2/3,z+1/6
17 x+1/3,x-y+2/3,z+1/6
18 -x+y+1/3,y+2/3,z+1/6

loop_
_atom_site_label
_atom_site_type_symbol
_atom_site_symmetry_multiplicity
_atom_site_Wyckoff_symbol
_atom_site_fract_x
_atom_site_fract_y
_atom_site_fract_z
_atom_site_attached_hydrogens
O O 18 b 0.225 -0.004 0 0
C1 C 18 b 0.477 0.123 0.033 3
N N 18 b 0.333 -0.090 0.096 2
C2 C 18 b 0.333 0.005 0.034 0

loop_
_citation_author_citation_id
_citation_author_ordinal
_citation_author_name
1 1 'Kitajgorodskij, A. I.'

loop_
_citation_id
_citation_coordinate_linkage
_citation_title
_citation_book_title
_citation_country
_citation_page_first
_citation_page_last
_citation_year
_citation_book_publisher
_cod_citation_special_details
1 yes ? 'Organicheskaja Kristallokhimija' USSR ? ? 1955 'Izdatel'stvo Akademii Nauk SSSR'
;

Coordinates are presented as published in this book, Kitajgorodskij's
"Organicheskaja Kristallokhimija", keyed in manually.

Saulius Gra\<zulis
;

loop_
_geom_angle
_geom_angle_atom_site_label_1
_geom_angle_atom_site_label_2
_geom_angle_atom_site_label_3
129(5) C1 C2 O
122(5) O C2 N
109(5) N C2 C1

loop_
_geom_bond_atom_site_label_1
_geom_bond_atom_site_label_2
_geom_bond_distance
C1 C2 1.51(5)
C2 O 1.28(5)
C2 N 1.38(5)

loop_
_cod_changelog_entry_id
_cod_changelog_entry_author
_cod_changelog_entry_date
_cod_changelog_entry_text
1 'Vaitkus, Antanas' 2021-05-03T15:41:16+03:00
;
 Added the '_citation_author_ordinal' data item to the CITATION_AUTHOR loop
 and updated the '_citation_author_name' data item value.
;
2 'Vaitkus, Antanas' 2024-12-10T18:36:44+02:00
;
 Updated the '_atom_site_type_symbol' data item values.
;
